data_7135772
loop_
_publ_author_name
'Li, Xiaoqi'
'Yang, Suo'
'Tao, Min'
'Xiao, Yin'

_publ_section_title
;
 Sb<sup>3+</sup>-doped indium-based halides with near-unity
 photoluminescence quantum yield and circularly olarized luminescence.
;
_journal_issue 39
_journal_name_full 'Chemical communications (Cambridge, England)'
_journal_page_first 9918
_journal_page_last 9921
_journal_paper_doi 10.1039/d6cc01623e
_journal_volume 62
_journal_year 2026
_chemical_absolute_configuration ad
_chemical_formula_moiety 'Cl6 In0.868 Sb0.132, Cl, 2(C4 H12 N2)'
_chemical_formula_sum 'C8 H24 Cl7 In0.87 N4 Sb0.13'
_chemical_formula_weight 540.20
_space_group_crystal_system orthorhombic
_space_group_IT_number 19
_space_group_name_Hall 'P 2ac 2ab'
_space_group_name_H-M_alt 'P 21 21 21'
_atom_sites_solution_hydrogens geom
_atom_sites_solution_primary dual
_audit_creation_date 2024-11-12
_audit_creation_method
;
Olex2 1.5-ac6-020
(compiled 2024.02.14 svn.r2f8d729c for Rigaku Oxford Diffraction, GUI svn.r6966)
;
_audit_update_record
;
2026-03-15 deposited with the CCDC.	2026-04-24 downloaded from the CCDC.
;
_cell_angle_alpha 90
_cell_angle_beta 90
_cell_angle_gamma 90
_cell_formula_units_Z 4
_cell_length_a 8.11233(11)
_cell_length_b 12.01960(15)
_cell_length_c 19.7303(2)
_cell_measurement_reflns_used 17731
_cell_measurement_temperature 100.00(10)
_cell_measurement_theta_max 76.0680
_cell_measurement_theta_min 3.6680
_cell_volume 1923.84(4)
_computing_cell_refinement 'CrysAlisPro 1.171.43.136a (Rigaku OD, 2024)'
_computing_data_collection 'CrysAlisPro 1.171.43.136a (Rigaku OD, 2024)'
_computing_data_reduction 'CrysAlisPro 1.171.43.136a (Rigaku OD, 2024)'
_computing_molecular_graphics 'Olex2 1.5-ac6-020 (Dolomanov et al., 2009)'
_computing_publication_material 'Olex2 1.5-ac6-020 (Dolomanov et al., 2009)'
_computing_structure_refinement 'SHELXL 2018/3 (Sheldrick, 2015)'
_computing_structure_solution 'SHELXT  (Sheldrick, 2015)'
_diffrn_ambient_environment N~2~
_diffrn_ambient_temperature 100.00(10)
_diffrn_detector 'Hybrid Pixel Array Detector'
_diffrn_detector_area_resol_mean 10.0000
_diffrn_detector_type 'HyPix-Arc 150'
_diffrn_measured_fraction_theta_full 1.000
_diffrn_measured_fraction_theta_max 0.996
_diffrn_measurement_details
;
List of Runs (angles in degrees, time in seconds):

  # Type    Start    End  Width  t~exp~   \w     \q     \k     \f   Frames
#--------------------------------------------------------------------------
  1  \w     11.00  36.00   0.50    0.05    --   54.00 -85.00  59.00   50
  2  \w     60.00  85.00   0.50    0.05    --   54.00  36.00  11.00   50
  3  \w    -61.00 -36.00   0.50    0.05    --  -54.67  85.00 178.00   50
  4  \w    -73.00 -48.00   0.50    0.05    --  -54.67 140.00-122.00   50
  5  \w     31.00  65.00   0.50    0.05    --   62.27-140.00 178.00   68
  6  \w     15.00  51.00   0.50    0.05    --   62.27 -85.00  59.00   72
  7  \w     68.00  93.00   0.50    0.05    --   62.27  36.00  11.00   50
  8  \w     34.00  59.00   0.50    0.05    --   62.27-130.00  -8.00   50
  9  \w   -101.00 -76.00   0.50    0.05    --  -63.73 130.00  64.00   50
 10  \w    -55.00 -30.00   0.50    0.05    --  -63.73  85.00 178.00   50
 11  \w   -122.00 -76.00   0.50    0.05    --  -63.73 -36.00-144.00   92
 12  \w    -68.00 -20.00   0.50    0.05    --  -63.73 130.00  64.00   96
 13  \w    -81.00 -56.00   0.50    0.05    --  -77.78  85.00 178.00   50
 14  \w   -131.00-106.00   0.50    0.05    --  -77.78 -36.00-144.00   50
 15  \w    -81.00 -56.00   0.50    0.05    --  -77.78 140.00-122.00   50
 16  \w    108.00 134.00   0.50    0.05    --   93.51 130.00  64.00   52
 17  \w     46.00  71.00   0.50    0.05    --   93.51-130.00  -8.00   50
 18  \w     42.00  79.00   0.50    0.05    --   93.51-140.00 178.00   74
 19  \w     52.00  77.00   0.50    0.05    --   93.51 -85.00  59.00   50
 20  \w     94.00 133.00   0.50    0.05    --   93.51  36.00  11.00   78
 21  \w     -2.00  23.00   0.50    0.05    --   54.00 -45.00-120.00   50
 22  \w   -109.00 -84.00   0.50    0.05    --  -54.67 -36.00-144.00   50
 23  \w    -32.00  -7.00   0.50    0.05    --  -63.73  45.00  90.00   50
 24  \w    -32.00  -7.00   0.50    0.05    --  -63.73  45.00 -60.00   50
 25  \w    -31.00  -6.00   0.50    0.05    --  -63.73  45.00 -30.00   50
 26  \w    -32.00  -6.00   0.50    0.05    --  -63.73  45.00 -90.00   52
 27  \w   -128.00 -86.00   0.50    0.05    --  -77.78 -61.00  90.00   84
 28  \w   -130.00 -88.00   0.50    0.05    --  -77.78 -61.00 150.00   84
 29  \w     45.00  91.00   0.50    0.05    --   93.51 -94.00 150.00   92
 30  \w     47.00  72.00   0.50    0.05    --   93.51 -94.00-180.00   50
 31  \w    122.00 148.00   0.50    0.05    --   93.51  30.00-150.00   52
 32  \w     99.00 124.00   0.50    0.05    --   93.51  61.00  90.00   50
 33  \w    103.00 129.00   0.50    0.05    --   93.51 111.00-150.00   52
 34  \w     98.00 133.00   0.50    0.05    --   93.51  45.00 150.00   70
 35  \w     89.00 118.00   0.50    0.05    --   93.51  30.00-150.00   58
 36  \w     45.00  71.00   0.50    0.05    --   93.51 -94.00  30.00   52
 37  \w    101.00 148.00   0.50    0.05    --   93.51 111.00  90.00   94
 38  \w     46.00  89.00   0.50    0.05    --   93.51 -94.00-150.00   86
 39  \w     97.00 147.00   0.50    0.05    --   93.51 111.00 -60.00  100
 40  \w     95.00 145.00   0.50    0.05    --   93.51  30.00 -90.00  100
 41  \w    101.00 145.00   0.50    0.05    --   93.51 111.00  60.00   88
 42  \w     49.00  88.00   0.50    0.05    --   93.51-111.00   0.00   78
 43  \w     51.00  76.00   0.50    0.05    --   93.51-111.00 120.00   50
 44  \w     53.00  87.00   0.50    0.05    --   93.51 -94.00 120.00   68
 45  \w     88.00 141.00   0.50    0.05    --   93.51  30.00  60.00  106
 46  \w     61.00  91.00   0.50    0.05    --   93.51 -94.00   0.00   60
;
_diffrn_measurement_device 'four-circle diffractometer'
_diffrn_measurement_device_type 'ROD, Synergy Custom DW system, HyPix-Arc 150'
_diffrn_measurement_method '\w scans'
_diffrn_orient_matrix_type 'CrysAlisPro convention (1999,Acta A55,543-557)'
_diffrn_orient_matrix_UB_11 0.1679290000
_diffrn_orient_matrix_UB_12 0.0241704000
_diffrn_orient_matrix_UB_13 -0.0333542000
_diffrn_orient_matrix_UB_21 0.0883647000
_diffrn_orient_matrix_UB_22 -0.0543514000
_diffrn_orient_matrix_UB_23 0.0606475000
_diffrn_orient_matrix_UB_31 -0.0065769000
_diffrn_orient_matrix_UB_32 -0.1135510000
_diffrn_orient_matrix_UB_33 -0.0361439000
_diffrn_radiation_monochromator mirror
_diffrn_radiation_probe x-ray
_diffrn_radiation_type 'Cu K\a'
_diffrn_radiation_wavelength 1.54184
_diffrn_reflns_av_R_equivalents 0.0259
_diffrn_reflns_av_unetI/netI 0.0156
_diffrn_reflns_Laue_measured_fraction_full 1.000
_diffrn_reflns_Laue_measured_fraction_max 0.996
_diffrn_reflns_limit_h_max 10
_diffrn_reflns_limit_h_min -9
_diffrn_reflns_limit_k_max 13
_diffrn_reflns_limit_k_min -15
_diffrn_reflns_limit_l_max 22
_diffrn_reflns_limit_l_min -24
_diffrn_reflns_number 19789
_diffrn_reflns_point_group_measured_fraction_full 1.000
_diffrn_reflns_point_group_measured_fraction_max 0.990
_diffrn_reflns_theta_full 67.684
_diffrn_reflns_theta_max 76.234
_diffrn_reflns_theta_min 4.307
_diffrn_source 'Rotating-anode X-ray tube'
_diffrn_source_type 'Rigaku (Cu) X-ray Source'
_exptl_absorpt_coefficient_mu 18.941
_exptl_absorpt_correction_T_max 1.00000
_exptl_absorpt_correction_T_min 0.69481
_exptl_absorpt_correction_type multi-scan
_exptl_absorpt_process_details
;
CrysAlisPro 1.171.43.136a (Rigaku Oxford Diffraction, 2024)
Empirical absorption correction using spherical harmonics,
implemented in SCALE3 ABSPACK scaling algorithm.
;
_exptl_crystal_colour colourless
_exptl_crystal_colour_primary colourless
_exptl_crystal_density_diffrn 1.865
_exptl_crystal_description block
_exptl_crystal_F_000 1073
_exptl_crystal_size_max 0.14
_exptl_crystal_size_mid 0.12
_exptl_crystal_size_min 0.1
_refine_diff_density_max 0.452
_refine_diff_density_min -0.542
_refine_diff_density_rms 0.072
_refine_ls_abs_structure_details
;
 Flack x determined using 1661 quotients [(I+)-(I-)]/[(I+)+(I-)]
 (Parsons, Flack and Wagner, Acta Cryst. B69 (2013) 249-259).
;
_refine_ls_abs_structure_Flack -0.006(2)
_refine_ls_extinction_coef 0.00114(5)
_refine_ls_extinction_expression Fc^*^=kFc[1+0.001xFc^2^\l^3^/sin(2\q)]^-1/4^
_refine_ls_extinction_method 'SHELXL-2018/3 (Sheldrick 2018)'
_refine_ls_goodness_of_fit_ref 0.990
_refine_ls_hydrogen_treatment constr
_refine_ls_matrix_type full
_refine_ls_number_parameters 185
_refine_ls_number_reflns 3992
_refine_ls_number_restraints 0
_refine_ls_restrained_S_all 0.990
_refine_ls_R_factor_all 0.0151
_refine_ls_R_factor_gt 0.0150
_refine_ls_shift/su_max 0.001
_refine_ls_shift/su_mean 0.000
_refine_ls_structure_factor_coef Fsqd
_refine_ls_weighting_details 'w=1/[\s^2^(Fo^2^)+(0.0281P)^2^+1.0996P] where P=(Fo^2^+2Fc^2^)/3'
_refine_ls_weighting_scheme calc
_refine_ls_wR_factor_gt 0.0408
_refine_ls_wR_factor_ref 0.0409
_reflns_Friedel_coverage 0.733
_reflns_Friedel_fraction_full 1.000
_reflns_Friedel_fraction_max 0.982
_reflns_number_gt 3983
_reflns_number_total 3992
_reflns_threshold_expression 'I > 2\s(I)'
_cod_data_source_file d6cc01623e2.cif
_cod_data_source_block 37-cr-20241112d_auto
_cod_depositor_comments 'Adding full bibliography for 7135772--7135773.cif.'
_cod_database_code 7135772
_shelx_shelxl_version_number 2018/3
_chemical_oxdiff_formula 'C8 H24 N4 Cl7 In '
_shelx_space_group_comment
;
The symmetry employed for this shelxl refinement is uniquely defined
by the following loop, which should always be used as a source of
symmetry information in preference to the above space-group names.
They are only intended as comments.
;
_shelx_estimated_absorpt_t_max 0.253
_shelx_estimated_absorpt_t_min 0.177
_olex2_refinement_description
;
1. Fixed Uiso
 At 1.2 times of:
  All C(H) groups, All C(H,H) groups, All N(H,H) groups, All N(H,H,H) groups
2. Shared sites
{Sb1, In1}
3. Uiso/Uaniso restraints and constraints
Uanis(Sb1) = Uanis(In1)
4. Others
 Sof(Sb1)=1-FVAR(1)
 Sof(In1)=FVAR(1)
5.a Ternary CH refined with riding coordinates:
 C2(H2), C6(H6)
5.b Secondary CH2 refined with riding coordinates:
 N2(H2A,H2B), C1(H1D,H1E), C3(H3A,H3B), C4(H4A,H4B), N4(H4C,H4D), C5(H5A,H5B),
 C7(H7A,H7B), C8(H8A,H8B)
5.c Idealised Me refined as rotating group:
 N1(H1A,H1B,H1C), N3(H3C,H3D,H3E)
;
_olex2_submission_special_instructions 'No special instructions were received'
_oxdiff_exptl_absorpt_empirical_details
;
Empirical correction (ABSPACK) includes:
- Absorption correction using spherical harmonics
- Frame scaling
;
_oxdiff_exptl_absorpt_empirical_full_max 1.435
_oxdiff_exptl_absorpt_empirical_full_min 0.669

loop_
_space_group_symop_operation_xyz
'x, y, z'
'-x+1/2, -y, z+1/2'
'-x, y+1/2, -z+1/2'
'x+1/2, -y+1/2, -z'

loop_
_atom_site_label
_atom_site_type_symbol
_atom_site_fract_x
_atom_site_fract_y
_atom_site_fract_z
_atom_site_U_iso_or_equiv
_atom_site_adp_type
_atom_site_occupancy
_atom_site_site_symmetry_order
_atom_site_calc_flag
_atom_site_refinement_flags_posn
_atom_site_refinement_flags_adp
_atom_site_refinement_flags_occupancy
_atom_site_disorder_assembly
_atom_site_disorder_group
Sb1 Sb 0.58439(2) 0.12355(2) 0.64225(2) 0.00478(7) Uani 0.13(3) 1 d . . P A 2
In1 In 0.58439(2) 0.12355(2) 0.64225(2) 0.00478(7) Uani 0.87(3) 1 d . . P A 1
Cl1 Cl 0.55980(8) 0.33910(5) 0.65069(3) 0.00783(14) Uani 1 1 d . . . . .
Cl2 Cl 0.53767(8) 0.13448(6) 0.51694(3) 0.00945(14) Uani 1 1 d . . . . .
Cl3 Cl 0.88313(8) 0.15079(5) 0.62603(3) 0.01198(15) Uani 1 1 d . . . . .
Cl4 Cl 0.63245(8) 0.11540(6) 0.76736(3) 0.01123(14) Uani 1 1 d . . . . .
Cl5 Cl 0.28161(7) 0.12058(5) 0.66295(3) 0.00847(13) Uani 1 1 d . . . . .
Cl6 Cl 0.59107(8) -0.08434(5) 0.63770(3) 0.01218(14) Uani 1 1 d . . . . .
Cl7 Cl 0.87907(8) 0.21890(5) 0.91574(3) 0.01097(14) Uani 1 1 d . . . . .
N1 N 0.7837(3) 0.3657(2) 0.78999(12) 0.0090(5) Uani 1 1 d . . . . .
H1A H 0.744098 0.332729 0.751812 0.011 Uiso 1 1 calc R U . . .
H1B H 0.715330 0.422098 0.802493 0.011 Uiso 1 1 calc R U . . .
H1C H 0.789362 0.314639 0.823956 0.011 Uiso 1 1 calc R U . . .
N2 N 1.1938(3) 0.3662(2) 0.71658(12) 0.0121(5) Uani 1 1 d . . . . .
H2A H 1.252660 0.311898 0.695416 0.015 Uiso 1 1 calc R U . . .
H2B H 1.264983 0.413136 0.737852 0.015 Uiso 1 1 calc R U . . .
C1 C 1.0751(4) 0.3172(2) 0.76577(14) 0.0098(5) Uani 1 1 d . . . . .
H1D H 1.130466 0.297088 0.808759 0.012 Uiso 1 1 calc R U . . .
H1E H 1.020900 0.250317 0.746765 0.012 Uiso 1 1 calc R U . . .
C2 C 0.9515(3) 0.4110(2) 0.77642(14) 0.0071(5) Uani 1 1 d . . . . .
H2 H 0.987195 0.457111 0.815988 0.009 Uiso 1 1 calc R U . . .
C3 C 0.9584(4) 0.4827(3) 0.71174(16) 0.0174(6) Uani 1 1 d . . . . .
H3A H 0.849840 0.483514 0.688793 0.021 Uiso 1 1 calc R U . . .
H3B H 0.989949 0.560135 0.722806 0.021 Uiso 1 1 calc R U . . .
C4 C 1.0882(4) 0.4284(2) 0.66671(15) 0.0151(6) Uani 1 1 d . . . . .
H4A H 1.036984 0.377020 0.633613 0.018 Uiso 1 1 calc R U . . .
H4B H 1.153263 0.485006 0.641968 0.018 Uiso 1 1 calc R U . . .
N3 N 0.6419(3) 0.38336(19) 0.49391(11) 0.0088(4) Uani 1 1 d . . . . .
H3C H 0.568919 0.351974 0.464572 0.011 Uiso 1 1 calc R U . . .
H3D H 0.618159 0.361141 0.536902 0.011 Uiso 1 1 calc R U . . .
H3E H 0.745992 0.361550 0.482957 0.011 Uiso 1 1 calc R U . . .
N4 N 0.4847(3) 0.6544(2) 0.54139(14) 0.0145(5) Uani 1 1 d . . . . .
H4C H 0.395451 0.673731 0.566738 0.017 Uiso 1 1 calc R U . . .
H4D H 0.505548 0.709697 0.511101 0.017 Uiso 1 1 calc R U . . .
C5 C 0.4550(4) 0.5467(2) 0.50564(17) 0.0159(6) Uani 1 1 d . . . . .
H5A H 0.390106 0.557925 0.463716 0.019 Uiso 1 1 calc R U . . .
H5B H 0.396712 0.493102 0.535264 0.019 Uiso 1 1 calc R U . . .
C6 C 0.6300(3) 0.5067(2) 0.48948(14) 0.0088(5) Uani 1 1 d . . . . .
H6 H 0.660514 0.531078 0.442667 0.011 Uiso 1 1 calc R U . . .
C7 C 0.7444(4) 0.5644(2) 0.54115(15) 0.0128(6) Uani 1 1 d . . . . .
H7A H 0.804159 0.508612 0.568667 0.015 Uiso 1 1 calc R U . . .
H7B H 0.825845 0.612098 0.517667 0.015 Uiso 1 1 calc R U . . .
C8 C 0.6314(4) 0.6343(3) 0.58567(15) 0.0179(6) Uani 1 1 d . . . . .
H8A H 0.600056 0.593504 0.627302 0.022 Uiso 1 1 calc R U . . .
H8B H 0.684891 0.705275 0.598555 0.022 Uiso 1 1 calc R U . . .

loop_
_atom_site_aniso_label
_atom_site_aniso_U_11
_atom_site_aniso_U_22
_atom_site_aniso_U_33
_atom_site_aniso_U_23
_atom_site_aniso_U_13
_atom_site_aniso_U_12
Sb1 0.00211(9) 0.00513(10) 0.00711(10) -0.00030(6) 0.00009(6) -0.00009(6)
In1 0.00211(9) 0.00513(10) 0.00711(10) -0.00030(6) 0.00009(6) -0.00009(6)
Cl1 0.0088(3) 0.0059(3) 0.0088(3) -0.0002(2) 0.0011(2) -0.0005(2)
Cl2 0.0103(3) 0.0109(3) 0.0071(3) -0.0012(2) -0.0011(2) -0.0026(2)
Cl3 0.0028(3) 0.0175(3) 0.0156(3) -0.0011(2) 0.0011(2) -0.0011(2)
Cl4 0.0148(3) 0.0108(3) 0.0081(3) 0.0010(3) -0.0012(2) 0.0001(3)
Cl5 0.0026(3) 0.0084(3) 0.0144(3) -0.0015(2) 0.0011(2) -0.0004(2)
Cl6 0.0139(3) 0.0054(3) 0.0172(3) -0.0008(2) 0.0014(3) 0.0015(2)
Cl7 0.0094(3) 0.0126(3) 0.0109(3) 0.0010(2) -0.0011(2) -0.0009(2)
N1 0.0063(11) 0.0096(11) 0.0112(10) -0.0001(9) 0.0003(8) -0.0004(9)
N2 0.0113(12) 0.0119(12) 0.0132(11) -0.0041(10) 0.0054(9) 0.0005(10)
C1 0.0072(13) 0.0089(12) 0.0134(13) -0.0001(10) 0.0012(11) 0.0024(11)
C2 0.0030(12) 0.0075(11) 0.0110(12) 0.0001(10) 0.0000(10) 0.0004(10)
C3 0.0112(14) 0.0183(14) 0.0225(15) 0.0108(13) 0.0032(12) 0.0011(12)
C4 0.0233(16) 0.0127(13) 0.0093(12) 0.0003(11) 0.0004(13) -0.0025(13)
N3 0.0093(11) 0.0079(10) 0.0092(10) -0.0007(9) 0.0018(8) -0.0013(9)
N4 0.0143(12) 0.0097(11) 0.0196(13) 0.0008(10) 0.0086(11) 0.0044(10)
C5 0.0091(14) 0.0131(14) 0.0256(16) -0.0033(12) 0.0031(12) 0.0020(11)
C6 0.0079(13) 0.0077(12) 0.0109(12) -0.0013(10) 0.0015(11) 0.0011(10)
C7 0.0110(14) 0.0126(14) 0.0147(13) -0.0046(11) -0.0002(12) -0.0024(11)
C8 0.0237(16) 0.0163(15) 0.0138(13) -0.0062(13) 0.0008(12) 0.0030(13)

loop_
_atom_type_symbol
_atom_type_description
_atom_type_scat_dispersion_real
_atom_type_scat_dispersion_imag
_atom_type_scat_source
C C 0.0181 0.0091 'International Tables Vol C Tables 4.2.6.8 and 6.1.1.4'
H H 0.0000 0.0000 'International Tables Vol C Tables 4.2.6.8 and 6.1.1.4'
Cl Cl 0.3639 0.7018 'International Tables Vol C Tables 4.2.6.8 and 6.1.1.4'
In In 0.0822 5.0449 'International Tables Vol C Tables 4.2.6.8 and 6.1.1.4'
N N 0.0311 0.0180 'International Tables Vol C Tables 4.2.6.8 and 6.1.1.4'
Sb Sb -0.0562 5.8946 'International Tables Vol C Tables 4.2.6.8 and 6.1.1.4'

loop_
_geom_angle_atom_site_label_1
_geom_angle_atom_site_label_2
_geom_angle_atom_site_label_3
_geom_angle
_geom_angle_site_symmetry_1
_geom_angle_site_symmetry_3
_geom_angle_publ_flag
Cl2 Sb1 Cl1 89.97(2) . . ?
Cl3 Sb1 Cl1 87.22(2) . . ?
Cl3 Sb1 Cl2 90.78(2) . . ?
Cl3 Sb1 Cl4 88.86(2) . . ?
Cl3 Sb1 Cl5 172.93(2) . . ?
Cl3 Sb1 Cl6 96.12(2) . . ?
Cl4 Sb1 Cl1 89.30(2) . . ?
Cl4 Sb1 Cl2 179.20(2) . . ?
Cl5 Sb1 Cl1 85.88(2) . . ?
Cl5 Sb1 Cl2 90.77(2) . . ?
Cl5 Sb1 Cl4 89.50(2) . . ?
Cl5 Sb1 Cl6 90.74(2) . . ?
Cl6 Sb1 Cl1 176.46(2) . . ?
Cl6 Sb1 Cl2 91.16(2) . . ?
Cl6 Sb1 Cl4 89.59(2) . . ?
Cl2 In1 Cl1 89.97(2) . . ?
Cl3 In1 Cl1 87.22(2) . . ?
Cl3 In1 Cl2 90.78(2) . . ?
Cl3 In1 Cl4 88.86(2) . . ?
Cl3 In1 Cl5 172.93(2) . . ?
Cl3 In1 Cl6 96.12(2) . . ?
Cl4 In1 Cl1 89.30(2) . . ?
Cl4 In1 Cl2 179.20(2) . . ?
Cl5 In1 Cl1 85.88(2) . . ?
Cl5 In1 Cl2 90.77(2) . . ?
Cl5 In1 Cl4 89.50(2) . . ?
Cl5 In1 Cl6 90.74(2) . . ?
Cl6 In1 Cl1 176.46(2) . . ?
Cl6 In1 Cl2 91.16(2) . . ?
Cl6 In1 Cl4 89.59(2) . . ?
H1A N1 H1B 109.5 . . ?
H1A N1 H1C 109.5 . . ?
H1B N1 H1C 109.5 . . ?
C2 N1 H1A 109.5 . . ?
C2 N1 H1B 109.5 . . ?
C2 N1 H1C 109.5 . . ?
H2A N2 H2B 108.9 . . ?
C1 N2 H2A 110.8 . . ?
C1 N2 H2B 110.8 . . ?
C1 N2 C4 104.8(2) . . ?
C4 N2 H2A 110.8 . . ?
C4 N2 H2B 110.8 . . ?
N2 C1 H1D 111.2 . . ?
N2 C1 H1E 111.2 . . ?
N2 C1 C2 102.9(2) . . ?
H1D C1 H1E 109.1 . . ?
C2 C1 H1D 111.2 . . ?
C2 C1 H1E 111.2 . . ?
N1 C2 C1 110.8(2) . . ?
N1 C2 H2 109.1 . . ?
N1 C2 C3 112.7(2) . . ?
C1 C2 H2 109.1 . . ?
C1 C2 C3 106.0(2) . . ?
C3 C2 H2 109.1 . . ?
C2 C3 H3A 110.6 . . ?
C2 C3 H3B 110.6 . . ?
H3A C3 H3B 108.8 . . ?
C4 C3 C2 105.6(2) . . ?
C4 C3 H3A 110.6 . . ?
C4 C3 H3B 110.6 . . ?
N2 C4 C3 103.0(2) . . ?
N2 C4 H4A 111.2 . . ?
N2 C4 H4B 111.2 . . ?
C3 C4 H4A 111.2 . . ?
C3 C4 H4B 111.2 . . ?
H4A C4 H4B 109.1 . . ?
H3C N3 H3D 109.5 . . ?
H3C N3 H3E 109.5 . . ?
H3D N3 H3E 109.5 . . ?
C6 N3 H3C 109.5 . . ?
C6 N3 H3D 109.5 . . ?
C6 N3 H3E 109.5 . . ?
H4C N4 H4D 108.8 . . ?
C5 N4 H4C 110.7 . . ?
C5 N4 H4D 110.7 . . ?
C5 N4 C8 105.3(2) . . ?
C8 N4 H4C 110.7 . . ?
C8 N4 H4D 110.7 . . ?
N4 C5 H5A 111.2 . . ?
N4 C5 H5B 111.2 . . ?
N4 C5 C6 102.8(2) . . ?
H5A C5 H5B 109.1 . . ?
C6 C5 H5A 111.2 . . ?
C6 C5 H5B 111.2 . . ?
N3 C6 C5 111.1(2) . . ?
N3 C6 H6 109.3 . . ?
N3 C6 C7 111.7(2) . . ?
C5 C6 H6 109.3 . . ?
C5 C6 C7 106.2(2) . . ?
C7 C6 H6 109.3 . . ?
C6 C7 H7A 110.6 . . ?
C6 C7 H7B 110.6 . . ?
H7A C7 H7B 108.8 . . ?
C8 C7 C6 105.5(2) . . ?
C8 C7 H7A 110.6 . . ?
C8 C7 H7B 110.6 . . ?
N4 C8 C7 103.3(2) . . ?
N4 C8 H8A 111.1 . . ?
N4 C8 H8B 111.1 . . ?
C7 C8 H8A 111.1 . . ?
C7 C8 H8B 111.1 . . ?
H8A C8 H8B 109.1 . . ?

loop_
_geom_bond_atom_site_label_1
_geom_bond_atom_site_label_2
_geom_bond_distance
_geom_bond_site_symmetry_2
_geom_bond_publ_flag
Sb1 Cl1 2.6038(6) . ?
Sb1 Cl2 2.5048(6) . ?
Sb1 Cl3 2.4663(6) . ?
Sb1 Cl4 2.5010(6) . ?
Sb1 Cl5 2.4902(6) . ?
Sb1 Cl6 2.5010(6) . ?
In1 Cl1 2.6038(6) . ?
In1 Cl2 2.5048(6) . ?
In1 Cl3 2.4663(6) . ?
In1 Cl4 2.5010(6) . ?
In1 Cl5 2.4902(6) . ?
In1 Cl6 2.5010(6) . ?
N1 H1A 0.9100 . ?
N1 H1B 0.9100 . ?
N1 H1C 0.9100 . ?
N1 C2 1.490(3) . ?
N2 H2A 0.9100 . ?
N2 H2B 0.9100 . ?
N2 C1 1.489(4) . ?
N2 C4 1.503(4) . ?
C1 H1D 0.9900 . ?
C1 H1E 0.9900 . ?
C1 C2 1.524(4) . ?
C2 H2 1.0000 . ?
C2 C3 1.540(4) . ?
C3 H3A 0.9900 . ?
C3 H3B 0.9900 . ?
C3 C4 1.525(4) . ?
C4 H4A 0.9900 . ?
C4 H4B 0.9900 . ?
N3 H3C 0.9100 . ?
N3 H3D 0.9100 . ?
N3 H3E 0.9100 . ?
N3 C6 1.488(3) . ?
N4 H4C 0.9100 . ?
N4 H4D 0.9100 . ?
N4 C5 1.494(4) . ?
N4 C8 1.496(4) . ?
C5 H5A 0.9900 . ?
C5 H5B 0.9900 . ?
C5 C6 1.532(4) . ?
C6 H6 1.0000 . ?
C6 C7 1.543(4) . ?
C7 H7A 0.9900 . ?
C7 H7B 0.9900 . ?
C7 C8 1.522(4) . ?
C8 H8A 0.9900 . ?
C8 H8B 0.9900 . ?

loop_
_geom_torsion_atom_site_label_1
_geom_torsion_atom_site_label_2
_geom_torsion_atom_site_label_3
_geom_torsion_atom_site_label_4
_geom_torsion
_geom_torsion_site_symmetry_1
_geom_torsion_site_symmetry_2
_geom_torsion_site_symmetry_3
_geom_torsion_site_symmetry_4
_geom_torsion_publ_flag
N1 C2 C3 C4 -122.3(3) . . . . ?
N2 C1 C2 N1 148.1(2) . . . . ?
N2 C1 C2 C3 25.5(3) . . . . ?
C1 N2 C4 C3 40.6(3) . . . . ?
C1 C2 C3 C4 -1.0(3) . . . . ?
C2 C3 C4 N2 -23.6(3) . . . . ?
C4 N2 C1 C2 -41.2(3) . . . . ?
N3 C6 C7 C8 -120.6(2) . . . . ?
N4 C5 C6 N3 145.0(2) . . . . ?
N4 C5 C6 C7 23.4(3) . . . . ?
C5 N4 C8 C7 40.4(3) . . . . ?
C5 C6 C7 C8 0.6(3) . . . . ?
C6 C7 C8 N4 -24.4(3) . . . . ?
C8 N4 C5 C6 -39.6(3) . . . . ?
